data_7248683
loop_
_publ_author_name
'Zebret, Soumaila'
'Hadiji, Mouna'
'Romano-deGea, Jan'
'Bornet, Aur\'elien'
'Ortiz, Daniel'
'Fadaei Tirani, Farzaneh'
'Stathopoulos, Christina'
'Nowak-Sliwinska, Patrycja'
'Munier, Francis'
'Dyson, Paul Joseph'

_publ_section_title
;
 New melphalan derivatives for the treatment of retinoblastoma in
 combination with thermotherapy
;
_journal_name_full 'RSC Medicinal Chemistry'
_journal_paper_doi 10.1039/D4MD00211C
_journal_year 2024
_chemical_formula_moiety 'C28 H29 Cl2 F17 N2 O4'
_chemical_formula_sum 'C28 H29 Cl2 F17 N2 O4'
_chemical_formula_weight 851.43
_space_group_crystal_system orthorhombic
_space_group_IT_number 29
_space_group_name_Hall 'P 2c -2ac'
_space_group_name_H-M_alt 'P c a 21'
_atom_sites_solution_hydrogens mixed
_atom_sites_solution_primary dual
_atom_sites_solution_secondary difmap
_audit_creation_date 2018-12-10
_audit_creation_method
;
Olex2 1.2
(compiled 2018.05.29 svn.r3508 for OlexSys, GUI svn.r5506)
;
_audit_update_record
;
2024-02-26 deposited with the CCDC.	2024-05-21 downloaded from the CCDC.
;
_cell_angle_alpha 90
_cell_angle_beta 90
_cell_angle_gamma 90
_cell_formula_units_Z 4
_cell_length_a 11.0351(3)
_cell_length_b 32.0681(9)
_cell_length_c 9.7587(2)
_cell_measurement_reflns_used 7854
_cell_measurement_temperature 140.00(10)
_cell_measurement_theta_max 74.7110
_cell_measurement_theta_min 4.1040
_cell_volume 3453.36(15)
_computing_cell_refinement 'CrysAlisPro 1.171.38.46 (Rigaku OD, 2015)'
_computing_data_collection 'CrysAlisPro 1.171.38.46 (Rigaku OD, 2015)'
_computing_data_reduction 'CrysAlisPro 1.171.38.46 (Rigaku OD, 2015)'
_computing_molecular_graphics 'Olex2 (Dolomanov et al., 2009)'
_computing_publication_material 'Olex2 (Dolomanov et al., 2009)'
_computing_structure_refinement 'ShelXL (Sheldrick, 2015)'
_computing_structure_solution 'SHelXT (Sheldrick, 2015)'
_diffrn_ambient_environment N~2~
_diffrn_ambient_temperature 140.00(10)
_diffrn_detector 'CCD plate'
_diffrn_detector_area_resol_mean 10.2665
_diffrn_detector_type Atlas
_diffrn_measured_fraction_theta_full 0.999
_diffrn_measured_fraction_theta_max 0.987
_diffrn_measurement_details
;
List of Runs (angles in degrees, time in seconds):

  # Type    Start    End  Width  t~exp~   \w     \q     \k     \f   Frames
#--------------------------------------------------------------------------
  1  \w    -71.00  27.00   1.00   25.00    --  -43.01  57.00 -30.00   98
  2  \w    -67.00  30.00   1.00   25.00    --  -43.01  37.00-150.00   97
  3  \w   -116.00 -19.00   1.00   25.00    --  -43.01 -37.00  30.00   97
  4  \w     21.00  68.00   1.00   25.00    --   43.01 -99.00  60.00   47
  5  \w     43.00  78.00   1.00   25.00    --   43.01-125.00-120.00   35
  6  \w    110.00 160.00   1.00  100.00    --  109.26  30.00   0.00   50
  7  \w    107.00 133.00   1.00  100.00    --  109.26 -61.00   0.00   26
  8  \w    105.00 131.00   1.00  100.00    --  109.26 -77.00 150.00   26
  9  \w     42.00 132.00   1.00  100.00    --  109.26 -45.00 -30.00   90
 10  \w     29.00 102.00   1.00  100.00    --  109.26 -94.00 150.00   73
 11  \w     36.00 135.00   1.00  100.00    --  109.26 -45.00 120.00   99
 12  \w     51.00 127.00   1.00  100.00    --  109.26 -45.00-150.00   76
 13  \w     65.00 105.00   1.00  100.00    --  109.26 -94.00  60.00   40
 14  \w     82.00 109.00   1.00  100.00    --  109.26 -94.00-180.00   27
 15  \w     63.00 107.00   1.00  100.00    --  109.26-111.00 -30.00   44
 16  \w     33.00  99.00   1.00  100.00    --  109.26-111.00  30.00   66
 17  \w     24.00 170.00   1.00  100.00    --  109.26   0.00 -30.00  146
;
_diffrn_measurement_device 'four-circle diffractometer'
_diffrn_measurement_device_type 'SuperNova, Dual, Cu at zero, Atlas'
_diffrn_measurement_method '\w scans'
_diffrn_orient_matrix_type 'CrysAlisPro convention (1999,Acta A55,543-557)'
_diffrn_orient_matrix_UB_11 -0.0703983000
_diffrn_orient_matrix_UB_12 0.0414681000
_diffrn_orient_matrix_UB_13 -0.0029801000
_diffrn_orient_matrix_UB_21 0.1200291000
_diffrn_orient_matrix_UB_22 0.0240055000
_diffrn_orient_matrix_UB_23 -0.0171555000
_diffrn_orient_matrix_UB_31 -0.0118845000
_diffrn_orient_matrix_UB_32 -0.0034379000
_diffrn_orient_matrix_UB_33 -0.1568512000
_diffrn_radiation_monochromator mirror
_diffrn_radiation_probe x-ray
_diffrn_radiation_type CuK\a
_diffrn_radiation_wavelength 1.54184
_diffrn_reflns_av_R_equivalents 0.0463
_diffrn_reflns_av_unetI/netI 0.0341
_diffrn_reflns_Laue_measured_fraction_full 0.999
_diffrn_reflns_Laue_measured_fraction_max 0.987
_diffrn_reflns_limit_h_max 13
_diffrn_reflns_limit_h_min -13
_diffrn_reflns_limit_k_max 40
_diffrn_reflns_limit_k_min -38
_diffrn_reflns_limit_l_max 7
_diffrn_reflns_limit_l_min -11
_diffrn_reflns_number 23896
_diffrn_reflns_point_group_measured_fraction_full 0.793
_diffrn_reflns_point_group_measured_fraction_max 0.763
_diffrn_reflns_theta_full 67.684
_diffrn_reflns_theta_max 75.428
_diffrn_reflns_theta_min 4.136
_diffrn_source 'micro-focus sealed X-ray tube'
_diffrn_source_type 'SuperNova (Cu) X-ray Source'
_exptl_absorpt_coefficient_mu 2.901
_exptl_absorpt_correction_T_max 1.000
_exptl_absorpt_correction_T_min 0.454
_exptl_absorpt_correction_type gaussian
_exptl_absorpt_process_details
;
CrysAlisPro 1.171.38.46 (Rigaku Oxford Diffraction, 2018).
 Numerical absorption correction based on Gaussian integration over
 a multifaceted crystal model/Empirical absorption correction using
 spherical harmonics as implemented in SCALE3 ABSPACK scaling algorithm.
;
_exptl_crystal_colour colourless
_exptl_crystal_colour_primary colourless
_exptl_crystal_density_diffrn 1.638
_exptl_crystal_description plate
_exptl_crystal_F_000 1720
_exptl_crystal_size_max 0.504
_exptl_crystal_size_mid 0.134
_exptl_crystal_size_min 0.03
_refine_diff_density_max 0.543
_refine_diff_density_min -0.279
_refine_diff_density_rms 0.048
_refine_ls_abs_structure_details
;
 Flack x determined using 1413 quotients [(I+)-(I-)]/[(I+)+(I-)]
 (Parsons, Flack and Wagner, Acta Cryst. B69 (2013) 249-259).
;
_refine_ls_abs_structure_Flack -0.01(2)
_refine_ls_extinction_method none
_refine_ls_goodness_of_fit_ref 1.040
_refine_ls_hydrogen_treatment mixed
_refine_ls_matrix_type full
_refine_ls_number_parameters 485
_refine_ls_number_reflns 5468
_refine_ls_number_restraints 4
_refine_ls_restrained_S_all 1.041
_refine_ls_R_factor_all 0.0443
_refine_ls_R_factor_gt 0.0391
_refine_ls_shift/su_max 0.000
_refine_ls_shift/su_mean 0.000
_refine_ls_structure_factor_coef Fsqd
_refine_ls_weighting_details 'w=1/[\s^2^(Fo^2^)+(0.0585P)^2^+0.9413P] where P=(Fo^2^+2Fc^2^)/3'
_refine_ls_weighting_scheme calc
_refine_ls_wR_factor_gt 0.1015
_refine_ls_wR_factor_ref 0.1062
_reflns_Friedel_coverage 0.454
_reflns_Friedel_fraction_full 0.557
_reflns_Friedel_fraction_max 0.509
_reflns_number_gt 5000
_reflns_number_total 5468
_reflns_threshold_expression 'I > 2\s(I)'
_cod_data_source_file d4md00211c2.cif
_cod_data_source_block sz01
_cod_depositor_comments
;
The following automatic conversions were performed:

data item '_exptl_absorpt_correction_type' value 'Gaussian' was
changed to 'gaussian' in accordance with the
/home/data/users/saulius/crontab/automatic-downloads/rss-feeds/RSC/lib/dictionaries/cif_core.dic
dictionary named 'cif_core.dic' version 2.4.2 last updated on
2011-04-26.

Automatic conversion script
Id: cif_fix_values 8170 2020-07-09 18:12:32Z antanas 
;
_cod_original_cell_volume 3453.38(16)
_cod_database_code 7248683
_shelx_shelxl_version_number 2018/3
_audit_contact_author 'Farzaneh Fadaei Tirani'
_chemical_oxdiff_formula 'C28 H29 N2 O4 F17 Cl2'
_shelx_space_group_comment
;
The symmetry employed for this shelxl refinement is uniquely defined
by the following loop, which should always be used as a source of
symmetry information in preference to the above space-group names.
They are only intended as comments.
;
_reflns_odcompleteness_completeness 99.94
_reflns_odcompleteness_iscentric 1
_reflns_odcompleteness_theta 68.13
_olex2_refinement_description
;
1. Fixed Uiso
 At 1.2 times of:
  All C(H) groups, All C(H,H) groups
 At 1.5 times of:
  All C(H,H,H) groups
2. Restrained distances
 Cl2-C28
 1.78 with sigma of 0.01
 C26-C25 \\sim C28-C27
 with sigma of 0.02
 N2-C25 \\sim N2-C27
 with sigma of 0.02
3.a Ternary CH refined with riding coordinates:
 C1(H1A)
3.b Secondary CH2 refined with riding coordinates:
 C3(H3A,H3B), C4(H4A,H4B), C18(H18A,H18B), C25(H25A,H25B), C26(H26A,H26B),
 C27(H27A,H27B), C28(H28A,H28B)
3.c Aromatic/amide H refined with riding coordinates:
 C20(H20), C21(H21), C23(H23), C24(H24)
3.d Idealised Me refined as rotating group:
 C15(H15A,H15B,H15C), C16(H16A,H16B,H16C), C17(H17A,H17B,H17C)
;
_olex2_submission_special_instructions 'No special instructions were received'
_oxdiff_exptl_absorpt_empirical_details
;
Empirical correction (ABSPACK) includes:
- Absorption correction using spherical harmonics
- Frame scaling
- Detector area scaling
- B-factor correction
;
_oxdiff_exptl_absorpt_empirical_full_max 1.630
_oxdiff_exptl_absorpt_empirical_full_min 0.655

loop_
_space_group_symop_operation_xyz
'x, y, z'
'-x, -y, z+1/2'
'x+1/2, -y, z'
'-x+1/2, y, z+1/2'

loop_
_atom_site_label
_atom_site_type_symbol
_atom_site_fract_x
_atom_site_fract_y
_atom_site_fract_z
_atom_site_U_iso_or_equiv
_atom_site_adp_type
_atom_site_occupancy
_atom_site_site_symmetry_order
_atom_site_calc_flag
_atom_site_refinement_flags_posn
_atom_site_refinement_flags_adp
_atom_site_refinement_flags_occupancy
_atom_site_disorder_assembly
_atom_site_disorder_group
Cl1 Cl 0.35537(17) 0.07604(5) 0.9806(2) 0.0880(6) Uani 1 1 d . . . . .
Cl2 Cl 0.2853(2) 0.28979(4) 0.9614(2) 0.1106(9) Uani 1 1 d D . . . .
F1 F 0.5844(2) 0.31112(7) 0.1956(3) 0.0455(6) Uani 1 1 d . . . . .
F2 F 0.5971(2) 0.34495(7) 0.3883(3) 0.0454(6) Uani 1 1 d . . . . .
F3 F 0.6797(2) 0.38410(7) 0.0675(2) 0.0398(5) Uani 1 1 d . . . . .
F4 F 0.4947(2) 0.38046(8) 0.1437(3) 0.0535(8) Uani 1 1 d . . . . .
F5 F 0.5364(3) 0.42810(8) 0.3488(3) 0.0551(8) Uani 1 1 d . . . . .
F6 F 0.7328(3) 0.42273(7) 0.3311(3) 0.0428(6) Uani 1 1 d . . . . .
F7 F 0.7421(2) 0.46604(6) 0.1114(2) 0.0373(5) Uani 1 1 d . . . . .
F8 F 0.5493(2) 0.45909(7) 0.0679(2) 0.0405(5) Uani 1 1 d . . . . .
F9 F 0.4857(2) 0.50753(7) 0.2671(3) 0.0433(6) Uani 1 1 d . . . . .
F10 F 0.6626(3) 0.50445(7) 0.3653(2) 0.0451(6) Uani 1 1 d . . . . .
F11 F 0.76633(19) 0.54870(7) 0.1801(3) 0.0455(6) Uani 1 1 d . . . . .
F12 F 0.6236(2) 0.53839(7) 0.0310(2) 0.0412(6) Uani 1 1 d . . . . .
F13 F 0.46936(19) 0.58473(7) 0.1646(3) 0.0479(6) Uani 1 1 d . . . . .
F14 F 0.5840(3) 0.58729(8) 0.3465(3) 0.0515(7) Uani 1 1 d . . . . .
F15 F 0.7473(2) 0.63235(8) 0.2113(4) 0.0638(9) Uani 1 1 d . . . . .
F16 F 0.5706(2) 0.65745(7) 0.1795(3) 0.0536(7) Uani 1 1 d . . . . .
F17 F 0.6569(3) 0.62222(9) 0.0195(4) 0.0665(9) Uani 1 1 d . . . . .
O1 O 0.8414(2) 0.21390(7) 0.4208(3) 0.0286(5) Uani 1 1 d . . . . .
O2 O 0.7666(2) 0.25785(7) 0.2625(3) 0.0281(5) Uani 1 1 d . . . . .
O3 O 0.7267(2) 0.11713(7) 0.0652(3) 0.0292(5) Uani 1 1 d . . . . .
O4 O 0.8133(2) 0.08000(7) 0.2385(2) 0.0260(5) Uani 1 1 d . . . . .
N1 N 0.7661(3) 0.14617(8) 0.2722(3) 0.0226(5) Uani 1 1 d . . . . .
H1 H 0.776(4) 0.1410(12) 0.349(5) 0.022(10) Uiso 1 1 d . . . . .
N2 N 0.3762(3) 0.18392(10) 0.7729(4) 0.0396(8) Uani 1 1 d D . . . .
C1 C 0.7260(3) 0.18699(10) 0.2293(4) 0.0228(6) Uani 1 1 d . . . . .
H1A H 0.752413 0.191245 0.132326 0.027 Uiso 1 1 calc R . . . .
C2 C 0.7863(3) 0.21966(10) 0.3160(3) 0.0227(6) Uani 1 1 d . . . . .
C3 C 0.8072(3) 0.29254(10) 0.3456(4) 0.0306(8) Uani 1 1 d . . . . .
H3A H 0.895407 0.290429 0.362520 0.037 Uiso 1 1 calc R . . . .
H3B H 0.764851 0.292401 0.435103 0.037 Uiso 1 1 calc R . . . .
C4 C 0.7785(3) 0.33240(10) 0.2681(4) 0.0298(7) Uani 1 1 d . . . . .
H4A H 0.820591 0.355942 0.313375 0.036 Uiso 1 1 calc R . . . .
H4B H 0.811032 0.330014 0.173893 0.036 Uiso 1 1 calc R . . . .
C5 C 0.6453(3) 0.34217(11) 0.2602(4) 0.0303(7) Uani 1 1 d . . . . .
C6 C 0.6108(3) 0.38279(11) 0.1819(4) 0.0291(7) Uani 1 1 d . . . . .
C7 C 0.6290(3) 0.42431(10) 0.2607(4) 0.0286(7) Uani 1 1 d . . . . .
C8 C 0.6315(3) 0.46355(10) 0.1681(4) 0.0251(7) Uani 1 1 d . . . . .
C9 C 0.6054(3) 0.50492(11) 0.2445(4) 0.0281(7) Uani 1 1 d . . . . .
C10 C 0.6465(3) 0.54432(11) 0.1641(4) 0.0267(7) Uani 1 1 d . . . . .
C11 C 0.5843(3) 0.58522(11) 0.2103(4) 0.0318(8) Uani 1 1 d . . . . .
C12 C 0.6429(4) 0.62510(12) 0.1546(5) 0.0413(9) Uani 1 1 d . . . . .
C13 C 0.7643(3) 0.11433(10) 0.1817(3) 0.0214(6) Uani 1 1 d . . . . .
C14 C 0.8139(3) 0.04008(10) 0.1630(4) 0.0281(7) Uani 1 1 d . . . . .
C15 C 0.8895(4) 0.04400(12) 0.0339(4) 0.0333(8) Uani 1 1 d . . . . .
H15A H 0.849340 0.063009 -0.030291 0.050 Uiso 1 1 calc GR . . . .
H15B H 0.898394 0.016504 -0.008800 0.050 Uiso 1 1 calc GR . . . .
H15C H 0.969750 0.055019 0.057254 0.050 Uiso 1 1 calc GR . . . .
C16 C 0.8743(4) 0.01055(11) 0.2643(4) 0.0380(9) Uani 1 1 d . . . . .
H16A H 0.953381 0.021809 0.290996 0.057 Uiso 1 1 calc GR . . . .
H16B H 0.885300 -0.016808 0.221265 0.057 Uiso 1 1 calc GR . . . .
H16C H 0.823034 0.007625 0.345719 0.057 Uiso 1 1 calc GR . . . .
C17 C 0.6846(4) 0.02653(12) 0.1341(4) 0.0361(8) Uani 1 1 d . . . . .
H17A H 0.637206 0.027798 0.218944 0.054 Uiso 1 1 calc GR . . . .
H17B H 0.684620 -0.002109 0.099112 0.054 Uiso 1 1 calc GR . . . .
H17C H 0.648617 0.045153 0.065734 0.054 Uiso 1 1 calc GR . . . .
C18 C 0.5868(3) 0.19236(11) 0.2350(4) 0.0262(7) Uani 1 1 d . . . . .
H18A H 0.565282 0.219755 0.194984 0.031 Uiso 1 1 calc R . . . .
H18B H 0.548692 0.170509 0.177688 0.031 Uiso 1 1 calc R . . . .
C19 C 0.5351(3) 0.18976(11) 0.3782(4) 0.0242(7) Uani 1 1 d . . . . .
C20 C 0.5221(3) 0.22522(11) 0.4595(4) 0.0289(7) Uani 1 1 d . . . . .
H20 H 0.547821 0.251397 0.424380 0.035 Uiso 1 1 calc R . . . .
C21 C 0.4724(3) 0.22344(11) 0.5905(4) 0.0281(7) Uani 1 1 d . . . . .
H21 H 0.466251 0.248204 0.643463 0.034 Uiso 1 1 calc R . . . .
C22 C 0.4313(3) 0.18558(11) 0.6452(4) 0.0269(7) Uani 1 1 d . . . . .
C23 C 0.4478(3) 0.14980(11) 0.5654(4) 0.0293(7) Uani 1 1 d . . . . .
H23 H 0.424429 0.123405 0.600849 0.035 Uiso 1 1 calc R . . . .
C24 C 0.4980(3) 0.15230(11) 0.4347(4) 0.0277(7) Uani 1 1 d . . . . .
H24 H 0.507084 0.127468 0.382658 0.033 Uiso 1 1 calc R . . . .
C25 C 0.3281(4) 0.14527(13) 0.8275(5) 0.0398(9) Uani 1 1 d D . . . .
H25A H 0.293570 0.128529 0.751722 0.048 Uiso 1 1 calc R . . . .
H25B H 0.261864 0.151637 0.892691 0.048 Uiso 1 1 calc R . . . .
C26 C 0.4248(4) 0.12005(13) 0.9000(5) 0.0465(10) Uani 1 1 d D . . . .
H26A H 0.465771 0.137523 0.969587 0.056 Uiso 1 1 calc R . . . .
H26B H 0.486295 0.110523 0.833073 0.056 Uiso 1 1 calc R . . . .
C27 C 0.3783(5) 0.21934(14) 0.8653(5) 0.0489(11) Uani 1 1 d D . . . .
H27A H 0.453692 0.235477 0.850842 0.059 Uiso 1 1 calc R . . . .
H27B H 0.377686 0.209329 0.961301 0.059 Uiso 1 1 calc R . . . .
C28 C 0.2714(5) 0.24679(17) 0.8415(7) 0.0686(16) Uani 1 1 d D . . . .
H28A H 0.195269 0.231259 0.857866 0.082 Uiso 1 1 calc R . . . .
H28B H 0.271170 0.257248 0.746039 0.082 Uiso 1 1 calc R . . . .

loop_
_atom_site_aniso_label
_atom_site_aniso_U_11
_atom_site_aniso_U_22
_atom_site_aniso_U_33
_atom_site_aniso_U_23
_atom_site_aniso_U_13
_atom_site_aniso_U_12
Cl1 0.1046(12) 0.0573(7) 0.1020(13) 0.0398(8) 0.0461(10) 0.0153(7)
Cl2 0.1673(19) 0.0407(6) 0.1238(16) -0.0156(8) 0.0971(15) 0.0007(8)
F1 0.0354(12) 0.0288(10) 0.0725(18) -0.0013(11) -0.0105(12) -0.0042(8)
F2 0.0496(14) 0.0404(12) 0.0461(14) 0.0138(11) 0.0247(11) 0.0093(10)
F3 0.0631(14) 0.0349(11) 0.0215(11) -0.0007(9) 0.0063(11) 0.0082(10)
F4 0.0371(12) 0.0384(12) 0.085(2) 0.0029(13) -0.0208(14) 0.0004(10)
F5 0.0782(18) 0.0354(12) 0.0517(16) 0.0089(11) 0.0433(15) 0.0126(12)
F6 0.0664(16) 0.0300(10) 0.0322(12) -0.0006(9) -0.0232(11) 0.0082(10)
F7 0.0399(11) 0.0332(10) 0.0388(13) 0.0057(9) 0.0162(10) 0.0085(9)
F8 0.0549(14) 0.0330(10) 0.0337(12) 0.0008(10) -0.0210(11) 0.0034(9)
F9 0.0353(11) 0.0329(11) 0.0617(16) 0.0034(11) 0.0193(12) 0.0037(9)
F10 0.0798(18) 0.0329(12) 0.0226(11) -0.0009(9) -0.0132(12) 0.0075(11)
F11 0.0235(10) 0.0377(11) 0.0753(19) 0.0042(12) 0.0004(12) 0.0032(8)
F12 0.0624(15) 0.0358(12) 0.0253(11) 0.0044(9) -0.0010(10) 0.0092(10)
F13 0.0256(10) 0.0347(11) 0.084(2) 0.0018(13) -0.0020(12) 0.0055(8)
F14 0.0818(19) 0.0381(13) 0.0345(14) -0.0060(11) 0.0138(13) 0.0049(12)
F15 0.0377(13) 0.0432(13) 0.111(3) -0.0035(16) -0.0085(15) -0.0077(11)
F16 0.0489(14) 0.0288(11) 0.083(2) 0.0026(13) 0.0088(15) 0.0049(10)
F17 0.097(2) 0.0446(15) 0.0574(18) 0.0141(13) 0.0259(18) -0.0040(14)
O1 0.0322(12) 0.0288(11) 0.0249(13) 0.0036(10) -0.0043(10) -0.0026(9)
O2 0.0380(13) 0.0224(11) 0.0240(12) -0.0004(10) -0.0023(10) 0.0019(9)
O3 0.0372(13) 0.0320(12) 0.0183(12) -0.0002(10) -0.0029(10) 0.0013(10)
O4 0.0330(12) 0.0239(11) 0.0211(12) -0.0044(9) -0.0020(10) 0.0053(9)
N1 0.0278(14) 0.0249(13) 0.0151(14) 0.0010(11) -0.0003(11) 0.0048(10)
N2 0.0479(19) 0.0344(16) 0.0364(19) 0.0006(14) 0.0161(16) -0.0010(14)
C1 0.0264(16) 0.0236(15) 0.0184(16) 0.0005(12) 0.0017(13) 0.0039(12)
C2 0.0207(14) 0.0274(15) 0.0198(16) 0.0009(12) 0.0053(12) 0.0020(11)
C3 0.0390(19) 0.0235(16) 0.0293(19) -0.0029(14) -0.0058(15) 0.0000(13)
C4 0.0314(17) 0.0260(16) 0.0321(19) -0.0011(15) 0.0031(15) 0.0005(12)
C5 0.0311(17) 0.0258(15) 0.034(2) 0.0028(15) 0.0047(15) -0.0007(13)
C6 0.0291(16) 0.0278(16) 0.0303(19) 0.0010(15) -0.0002(15) 0.0034(13)
C7 0.0384(19) 0.0276(16) 0.0199(17) 0.0022(14) 0.0048(14) 0.0035(13)
C8 0.0314(16) 0.0282(16) 0.0157(16) 0.0014(13) -0.0005(13) 0.0050(12)
C9 0.0316(17) 0.0288(16) 0.0238(17) 0.0010(14) 0.0014(14) 0.0058(13)
C10 0.0245(15) 0.0296(16) 0.0260(17) 0.0020(14) 0.0002(14) 0.0042(12)
C11 0.0288(17) 0.0312(17) 0.035(2) 0.0028(15) 0.0040(15) 0.0042(13)
C12 0.036(2) 0.0320(18) 0.056(3) 0.0048(18) 0.0043(19) -0.0007(15)
C13 0.0199(14) 0.0268(14) 0.0175(16) -0.0001(13) 0.0014(12) 0.0009(11)
C14 0.0378(18) 0.0243(15) 0.0222(17) -0.0040(13) 0.0026(15) 0.0016(13)
C15 0.043(2) 0.0299(17) 0.0275(19) -0.0043(14) 0.0088(15) 0.0020(15)
C16 0.058(2) 0.0261(17) 0.030(2) -0.0016(15) -0.0028(18) 0.0112(15)
C17 0.042(2) 0.0376(19) 0.0283(19) -0.0080(16) 0.0041(16) -0.0084(16)
C18 0.0257(16) 0.0304(16) 0.0227(17) 0.0009(13) -0.0019(14) 0.0018(12)
C19 0.0158(13) 0.0310(16) 0.0257(17) 0.0005(13) -0.0020(12) 0.0028(11)
C20 0.0239(16) 0.0298(16) 0.0330(19) 0.0038(15) 0.0034(14) 0.0008(12)
C21 0.0234(15) 0.0293(16) 0.0318(19) -0.0021(15) 0.0059(14) 0.0011(12)
C22 0.0192(15) 0.0337(17) 0.0277(18) 0.0032(14) 0.0019(13) 0.0015(12)
C23 0.0250(16) 0.0287(16) 0.0342(19) 0.0034(15) 0.0025(14) -0.0019(12)
C24 0.0246(15) 0.0302(16) 0.0285(18) -0.0035(14) -0.0012(13) 0.0022(12)
C25 0.039(2) 0.040(2) 0.040(2) 0.0014(17) 0.0148(18) -0.0033(16)
C26 0.056(3) 0.041(2) 0.043(3) 0.0069(19) 0.010(2) -0.0006(18)
C27 0.057(3) 0.050(2) 0.040(2) -0.002(2) 0.016(2) -0.002(2)
C28 0.058(3) 0.067(3) 0.081(4) 0.002(3) 0.025(3) 0.007(3)

loop_
_atom_type_symbol
_atom_type_description
_atom_type_scat_dispersion_real
_atom_type_scat_dispersion_imag
_atom_type_scat_source
C C 0.0181 0.0091 'International Tables Vol C Tables 4.2.6.8 and 6.1.1.4'
H H 0.0000 0.0000 'International Tables Vol C Tables 4.2.6.8 and 6.1.1.4'
Cl Cl 0.3639 0.7018 'International Tables Vol C Tables 4.2.6.8 and 6.1.1.4'
F F 0.0727 0.0534 'International Tables Vol C Tables 4.2.6.8 and 6.1.1.4'
N N 0.0311 0.0180 'International Tables Vol C Tables 4.2.6.8 and 6.1.1.4'
O O 0.0492 0.0322 'International Tables Vol C Tables 4.2.6.8 and 6.1.1.4'

loop_
_exptl_crystal_face_index_h
_exptl_crystal_face_index_k
_exptl_crystal_face_index_l
_exptl_crystal_face_perp_dist
1 21 0 0.0107
-1 -21 0 0.0197
2 -1 -6 0.1607
-2 1 6 0.2837
-7 4 0 0.0576
7 -4 0 0.0766

loop_
_geom_angle_atom_site_label_1
_geom_angle_atom_site_label_2
_geom_angle_atom_site_label_3
_geom_angle
_geom_angle_site_symmetry_1
_geom_angle_site_symmetry_3
_geom_angle_publ_flag
C2 O2 C3 115.5(3) . . ?
C13 O4 C14 120.4(3) . . ?
C1 N1 H1 121(3) . . ?
C13 N1 H1 118(3) . . ?
C13 N1 C1 119.5(3) . . ?
C22 N2 C25 121.5(3) . . ?
C22 N2 C27 121.4(3) . . ?
C25 N2 C27 116.6(4) . . ?
N1 C1 H1A 108.0 . . ?
N1 C1 C2 109.5(3) . . ?
N1 C1 C18 113.3(3) . . ?
C2 C1 H1A 108.0 . . ?
C2 C1 C18 110.1(3) . . ?
C18 C1 H1A 108.0 . . ?
O1 C2 O2 123.3(3) . . ?
O1 C2 C1 126.5(3) . . ?
O2 C2 C1 110.1(3) . . ?
O2 C3 H3A 110.2 . . ?
O2 C3 H3B 110.2 . . ?
O2 C3 C4 107.7(3) . . ?
H3A C3 H3B 108.5 . . ?
C4 C3 H3A 110.2 . . ?
C4 C3 H3B 110.2 . . ?
C3 C4 H4A 108.8 . . ?
C3 C4 H4B 108.8 . . ?
H4A C4 H4B 107.7 . . ?
C5 C4 C3 113.8(3) . . ?
C5 C4 H4A 108.8 . . ?
C5 C4 H4B 108.8 . . ?
F1 C5 F2 106.3(3) . . ?
F1 C5 C4 110.8(3) . . ?
F1 C5 C6 105.3(3) . . ?
F2 C5 C4 110.4(3) . . ?
F2 C5 C6 107.5(3) . . ?
C4 C5 C6 116.0(3) . . ?
F3 C6 C5 107.1(3) . . ?
F3 C6 C7 108.1(3) . . ?
F4 C6 F3 108.1(3) . . ?
F4 C6 C5 108.9(3) . . ?
F4 C6 C7 108.1(3) . . ?
C7 C6 C5 116.3(3) . . ?
F5 C7 C6 107.3(3) . . ?
F5 C7 C8 108.3(3) . . ?
F6 C7 F5 109.0(3) . . ?
F6 C7 C6 109.5(3) . . ?
F6 C7 C8 108.4(3) . . ?
C8 C7 C6 114.2(3) . . ?
F7 C8 C7 107.7(3) . . ?
F7 C8 C9 108.4(3) . . ?
F8 C8 F7 108.7(3) . . ?
F8 C8 C7 109.0(3) . . ?
F8 C8 C9 108.5(3) . . ?
C9 C8 C7 114.3(3) . . ?
F9 C9 C8 108.4(3) . . ?
F9 C9 C10 108.6(3) . . ?
F10 C9 F9 108.7(3) . . ?
F10 C9 C8 109.1(3) . . ?
F10 C9 C10 108.4(3) . . ?
C8 C9 C10 113.5(3) . . ?
F11 C10 C9 108.3(3) . . ?
F11 C10 C11 108.4(3) . . ?
F12 C10 F11 108.3(3) . . ?
F12 C10 C9 108.6(3) . . ?
F12 C10 C11 108.6(3) . . ?
C11 C10 C9 114.4(3) . . ?
F13 C11 C10 108.2(3) . . ?
F13 C11 C12 106.9(3) . . ?
F14 C11 F13 109.3(3) . . ?
F14 C11 C10 109.5(3) . . ?
F14 C11 C12 108.3(4) . . ?
C12 C11 C10 114.6(3) . . ?
F15 C12 F16 108.3(4) . . ?
F15 C12 F17 109.4(4) . . ?
F15 C12 C11 111.8(4) . . ?
F16 C12 C11 109.4(3) . . ?
F17 C12 F16 107.8(4) . . ?
F17 C12 C11 110.0(4) . . ?
O3 C13 O4 125.7(3) . . ?
O3 C13 N1 124.1(3) . . ?
O4 C13 N1 110.1(3) . . ?
O4 C14 C15 110.2(3) . . ?
O4 C14 C16 102.6(3) . . ?
O4 C14 C17 109.7(3) . . ?
C15 C14 C16 110.5(3) . . ?
C15 C14 C17 112.7(3) . . ?
C17 C14 C16 110.7(3) . . ?
C14 C15 H15A 109.5 . . ?
C14 C15 H15B 109.5 . . ?
C14 C15 H15C 109.5 . . ?
H15A C15 H15B 109.5 . . ?
H15A C15 H15C 109.5 . . ?
H15B C15 H15C 109.5 . . ?
C14 C16 H16A 109.5 . . ?
C14 C16 H16B 109.5 . . ?
C14 C16 H16C 109.5 . . ?
H16A C16 H16B 109.5 . . ?
H16A C16 H16C 109.5 . . ?
H16B C16 H16C 109.5 . . ?
C14 C17 H17A 109.5 . . ?
C14 C17 H17B 109.5 . . ?
C14 C17 H17C 109.5 . . ?
H17A C17 H17B 109.5 . . ?
H17A C17 H17C 109.5 . . ?
H17B C17 H17C 109.5 . . ?
C1 C18 H18A 108.8 . . ?
C1 C18 H18B 108.8 . . ?
H18A C18 H18B 107.7 . . ?
C19 C18 C1 113.6(3) . . ?
C19 C18 H18A 108.8 . . ?
C19 C18 H18B 108.8 . . ?
C20 C19 C18 121.3(3) . . ?
C24 C19 C18 121.9(3) . . ?
C24 C19 C20 116.8(3) . . ?
C19 C20 H20 119.0 . . ?
C21 C20 C19 122.0(3) . . ?
C21 C20 H20 119.0 . . ?
C20 C21 H21 119.6 . . ?
C20 C21 C22 120.9(3) . . ?
C22 C21 H21 119.6 . . ?
N2 C22 C21 121.1(3) . . ?
N2 C22 C23 121.7(3) . . ?
C23 C22 C21 117.1(3) . . ?
C22 C23 H23 119.5 . . ?
C24 C23 C22 121.0(3) . . ?
C24 C23 H23 119.5 . . ?
C19 C24 C23 122.2(3) . . ?
C19 C24 H24 118.9 . . ?
C23 C24 H24 118.9 . . ?
N2 C25 H25A 109.3 . . ?
N2 C25 H25B 109.3 . . ?
N2 C25 C26 111.7(4) . . ?
H25A C25 H25B 107.9 . . ?
C26 C25 H25A 109.3 . . ?
C26 C25 H25B 109.3 . . ?
Cl1 C26 H26A 109.9 . . ?
Cl1 C26 H26B 109.9 . . ?
C25 C26 Cl1 109.0(3) . . ?
C25 C26 H26A 109.9 . . ?
C25 C26 H26B 109.9 . . ?
H26A C26 H26B 108.3 . . ?
N2 C27 H27A 109.5 . . ?
N2 C27 H27B 109.5 . . ?
N2 C27 C28 110.7(5) . . ?
H27A C27 H27B 108.1 . . ?
C28 C27 H27A 109.5 . . ?
C28 C27 H27B 109.5 . . ?
Cl2 C28 H28A 110.5 . . ?
Cl2 C28 H28B 110.5 . . ?
C27 C28 Cl2 106.3(4) . . ?
C27 C28 H28A 110.5 . . ?
C27 C28 H28B 110.5 . . ?
H28A C28 H28B 108.7 . . ?

loop_
_geom_bond_atom_site_label_1
_geom_bond_atom_site_label_2
_geom_bond_distance
_geom_bond_site_symmetry_2
_geom_bond_publ_flag
Cl1 C26 1.789(4) . ?
Cl2 C28 1.815(6) . ?
F1 C5 1.356(4) . ?
F2 C5 1.362(5) . ?
F3 C6 1.351(5) . ?
F4 C6 1.336(4) . ?
F5 C7 1.341(4) . ?
F6 C7 1.338(5) . ?
F7 C8 1.343(4) . ?
F8 C8 1.341(4) . ?
F9 C9 1.342(4) . ?
F10 C9 1.337(4) . ?
F11 C10 1.339(4) . ?
F12 C10 1.338(5) . ?
F13 C11 1.345(5) . ?
F14 C11 1.331(5) . ?
F15 C12 1.300(5) . ?
F16 C12 1.331(5) . ?
F17 C12 1.330(6) . ?
O1 C2 1.204(4) . ?
O2 C2 1.349(4) . ?
O2 C3 1.448(4) . ?
O3 C13 1.214(4) . ?
O4 C13 1.346(4) . ?
O4 C14 1.477(4) . ?
N1 H1 0.77(5) . ?
N1 C1 1.444(4) . ?
N1 C13 1.350(4) . ?
N2 C22 1.388(5) . ?
N2 C25 1.450(5) . ?
N2 C27 1.451(6) . ?
C1 H1A 1.0000 . ?
C1 C2 1.502(5) . ?
C1 C18 1.546(4) . ?
C3 H3A 0.9900 . ?
C3 H3B 0.9900 . ?
C3 C4 1.519(5) . ?
C4 H4A 0.9900 . ?
C4 H4B 0.9900 . ?
C4 C5 1.505(5) . ?
C5 C6 1.558(5) . ?
C6 C7 1.550(5) . ?
C7 C8 1.549(4) . ?
C8 C9 1.549(5) . ?
C9 C10 1.555(5) . ?
C10 C11 1.548(5) . ?
C11 C12 1.533(5) . ?
C14 C15 1.517(5) . ?
C14 C16 1.522(5) . ?
C14 C17 1.518(5) . ?
C15 H15A 0.9800 . ?
C15 H15B 0.9800 . ?
C15 H15C 0.9800 . ?
C16 H16A 0.9800 . ?
C16 H16B 0.9800 . ?
C16 H16C 0.9800 . ?
C17 H17A 0.9800 . ?
C17 H17B 0.9800 . ?
C17 H17C 0.9800 . ?
C18 H18A 0.9900 . ?
C18 H18B 0.9900 . ?
C18 C19 1.512(5) . ?
C19 C20 1.394(5) . ?
C19 C24 1.384(5) . ?
C20 H20 0.9500 . ?
C20 C21 1.392(5) . ?
C21 H21 0.9500 . ?
C21 C22 1.402(5) . ?
C22 C23 1.399(5) . ?
C23 H23 0.9500 . ?
C23 C24 1.393(5) . ?
C24 H24 0.9500 . ?
C25 H25A 0.9900 . ?
C25 H25B 0.9900 . ?
C25 C26 1.514(6) . ?
C26 H26A 0.9900 . ?
C26 H26B 0.9900 . ?
C27 H27A 0.9900 . ?
C27 H27B 0.9900 . ?
C27 C28 1.490(7) . ?
C28 H28A 0.9900 . ?
C28 H28B 0.9900 . ?

loop_
_geom_hbond_atom_site_label_D
_geom_hbond_atom_site_label_H
_geom_hbond_atom_site_label_A
_geom_hbond_distance_DH
_geom_hbond_distance_HA
_geom_hbond_distance_DA
_geom_hbond_angle_DHA
_geom_hbond_site_symmetry_A
_geom_hbond_publ_flag
N1 H1 O3 0.77(5) 2.25(5) 3.009(4) 168(4) 4_655 yes

loop_
_geom_torsion_atom_site_label_1
_geom_torsion_atom_site_label_2
_geom_torsion_atom_site_label_3
_geom_torsion_atom_site_label_4
_geom_torsion
_geom_torsion_site_symmetry_1
_geom_torsion_site_symmetry_2
_geom_torsion_site_symmetry_3
_geom_torsion_site_symmetry_4
_geom_torsion_publ_flag
F1 C5 C6 F3 -80.0(3) . . . . ?
F1 C5 C6 F4 36.7(4) . . . . ?
F1 C5 C6 C7 159.1(3) . . . . ?
F2 C5 C6 F3 166.9(3) . . . . ?
F2 C5 C6 F4 -76.4(4) . . . . ?
F2 C5 C6 C7 46.0(4) . . . . ?
F3 C6 C7 F5 162.1(3) . . . . ?
F3 C6 C7 F6 -79.8(4) . . . . ?
F3 C6 C7 C8 42.0(4) . . . . ?
F4 C6 C7 F5 45.3(4) . . . . ?
F4 C6 C7 F6 163.5(3) . . . . ?
F4 C6 C7 C8 -74.8(4) . . . . ?
F5 C7 C8 F7 161.1(3) . . . . ?
F5 C7 C8 F8 -81.0(4) . . . . ?
F5 C7 C8 C9 40.6(4) . . . . ?
F6 C7 C8 F7 43.0(4) . . . . ?
F6 C7 C8 F8 160.8(3) . . . . ?
F6 C7 C8 C9 -77.6(4) . . . . ?
F7 C8 C9 F9 162.7(3) . . . . ?
F7 C8 C9 F10 -79.2(3) . . . . ?
F7 C8 C9 C10 41.9(4) . . . . ?
F8 C8 C9 F9 44.8(4) . . . . ?
F8 C8 C9 F10 162.9(3) . . . . ?
F8 C8 C9 C10 -76.0(4) . . . . ?
F9 C9 C10 F11 160.2(3) . . . . ?
F9 C9 C10 F12 -82.3(3) . . . . ?
F9 C9 C10 C11 39.2(4) . . . . ?
F10 C9 C10 F11 42.2(4) . . . . ?
F10 C9 C10 F12 159.7(3) . . . . ?
F10 C9 C10 C11 -78.8(4) . . . . ?
F11 C10 C11 F13 165.5(3) . . . . ?
F11 C10 C11 F14 -75.5(4) . . . . ?
F11 C10 C11 C12 46.4(5) . . . . ?
F12 C10 C11 F13 48.0(4) . . . . ?
F12 C10 C11 F14 167.0(3) . . . . ?
F12 C10 C11 C12 -71.1(4) . . . . ?
F13 C11 C12 F15 169.0(4) . . . . ?
F13 C11 C12 F16 49.0(5) . . . . ?
F13 C11 C12 F17 -69.2(4) . . . . ?
F14 C11 C12 F15 51.4(5) . . . . ?
F14 C11 C12 F16 -68.6(5) . . . . ?
F14 C11 C12 F17 173.2(3) . . . . ?
O2 C3 C4 C5 70.3(4) . . . . ?
N1 C1 C2 O1 -13.0(5) . . . . ?
N1 C1 C2 O2 169.4(3) . . . . ?
N1 C1 C18 C19 64.6(4) . . . . ?
N2 C22 C23 C24 176.9(3) . . . . ?
N2 C25 C26 Cl1 173.5(3) . . . . ?
N2 C27 C28 Cl2 -179.5(3) . . . . ?
C1 N1 C13 O3 -2.7(5) . . . . ?
C1 N1 C13 O4 175.5(3) . . . . ?
C1 C18 C19 C20 90.4(4) . . . . ?
C1 C18 C19 C24 -90.0(4) . . . . ?
C2 O2 C3 C4 179.4(3) . . . . ?
C2 C1 C18 C19 -58.3(4) . . . . ?
C3 O2 C2 O1 -5.1(5) . . . . ?
C3 O2 C2 C1 172.6(3) . . . . ?
C3 C4 C5 F1 -60.1(4) . . . . ?
C3 C4 C5 F2 57.4(4) . . . . ?
C3 C4 C5 C6 179.9(3) . . . . ?
C4 C5 C6 F3 42.9(4) . . . . ?
C4 C5 C6 F4 159.6(3) . . . . ?
C4 C5 C6 C7 -78.0(4) . . . . ?
C5 C6 C7 F5 -77.5(4) . . . . ?
C5 C6 C7 F6 40.7(4) . . . . ?
C5 C6 C7 C8 162.4(3) . . . . ?
C6 C7 C8 F7 -79.3(4) . . . . ?
C6 C7 C8 F8 38.5(4) . . . . ?
C6 C7 C8 C9 160.1(3) . . . . ?
C7 C8 C9 F9 -77.1(4) . . . . ?
C7 C8 C9 F10 41.0(4) . . . . ?
C7 C8 C9 C10 162.1(3) . . . . ?
C8 C9 C10 F11 -79.2(4) . . . . ?
C8 C9 C10 F12 38.3(4) . . . . ?
C8 C9 C10 C11 159.8(3) . . . . ?
C9 C10 C11 F13 -73.5(4) . . . . ?
C9 C10 C11 F14 45.5(4) . . . . ?
C9 C10 C11 C12 167.4(3) . . . . ?
C10 C11 C12 F15 -71.1(5) . . . . ?
C10 C11 C12 F16 168.8(3) . . . . ?
C10 C11 C12 F17 50.6(5) . . . . ?
C13 O4 C14 C15 63.3(4) . . . . ?
C13 O4 C14 C16 -179.0(3) . . . . ?
C13 O4 C14 C17 -61.3(4) . . . . ?
C13 N1 C1 C2 -154.0(3) . . . . ?
C13 N1 C1 C18 82.7(4) . . . . ?
C14 O4 C13 O3 -6.3(5) . . . . ?
C14 O4 C13 N1 175.7(3) . . . . ?
C18 C1 C2 O1 112.1(4) . . . . ?
C18 C1 C2 O2 -65.5(3) . . . . ?
C18 C19 C20 C21 178.7(3) . . . . ?
C18 C19 C24 C23 -178.5(3) . . . . ?
C19 C20 C21 C22 -1.1(5) . . . . ?
C20 C19 C24 C23 1.1(5) . . . . ?
C20 C21 C22 N2 -176.7(3) . . . . ?
C20 C21 C22 C23 3.0(5) . . . . ?
C21 C22 C23 C24 -2.8(5) . . . . ?
C22 N2 C25 C26 85.5(5) . . . . ?
C22 N2 C27 C28 90.0(5) . . . . ?
C22 C23 C24 C19 0.8(5) . . . . ?
C24 C19 C20 C21 -1.0(5) . . . . ?
C25 N2 C22 C21 176.9(4) . . . . ?
C25 N2 C22 C23 -2.8(5) . . . . ?
C25 N2 C27 C28 -97.9(5) . . . . ?
C27 N2 C22 C21 -11.4(6) . . . . ?
C27 N2 C22 C23 168.9(4) . . . . ?
C27 N2 C25 C26 -86.6(5) . . . . ?

loop_
_exptl_oxdiff_crystal_face_indexfrac_h
_exptl_oxdiff_crystal_face_indexfrac_k
_exptl_oxdiff_crystal_face_indexfrac_l
_exptl_oxdiff_crystal_face_x
_exptl_oxdiff_crystal_face_y
_exptl_oxdiff_crystal_face_z
1.0000 20.9995 -0.0000 0.8004 0.6241 -0.0841
-1.0000 -20.9995 0.0000 -0.8004 -0.6241 0.0841
2.0000 -1.0006 -6.0000 -0.1644 0.3190 0.9208
-2.0000 1.0006 6.0000 0.1644 -0.3190 -0.9208
-7.0000 4.0016 0.0000 0.6587 -0.7441 0.0694
7.0000 -4.0016 -0.0000 -0.6587 0.7441 -0.0694
